data_4062495
loop_
_publ_author_name
'Mart\'in, M.'
'Sola, E.'
'Torres, O.'
'Plou, P.'
'Oro, L.A.'

_publ_section_title
;
 Versatility of Cyclooctadiene Ligands in Iridium Chemistry and Catalysis
;
_journal_name_full Organometallics
_journal_year 2003
_chemical_formula_moiety 'C29 H36 Ir N P, B F4, C1.5 H3 O0.5'
_chemical_formula_sum 'C30.5 H39 B F4 Ir N O0.5 P'
_chemical_formula_weight 737.61
_space_group_IT_number 15
_symmetry_cell_setting monoclinic
_symmetry_space_group_name_Hall '-C 2yc'
_symmetry_space_group_name_H-M 'C 1 2/c 1'
_cell_angle_alpha 90.00
_cell_angle_beta 90.264(2)
_cell_angle_gamma 90.00
_cell_formula_units_Z 16
_cell_length_a 33.404(3)
_cell_length_b 11.7355(11)
_cell_length_c 32.244(3)
_cell_measurement_temperature 100(2)
_cell_volume 12640(2)
_diffrn_ambient_temperature 100(2)
_exptl_crystal_density_diffrn 1.550
_cod_original_sg_symbol_H-M 'C 2/c'
_cod_original_formula_sum 'C30.50 H39 B F4 Ir N O0.50 P'
_cod_database_code 4062495

loop_
_symmetry_equiv_pos_as_xyz
'x, y, z'
'-x, y, -z+1/2'
'x+1/2, y+1/2, z'
'-x+1/2, y+1/2, -z+1/2'
'-x, -y, -z'
'x, -y, z-1/2'
'-x+1/2, -y+1/2, -z'
'x+1/2, -y+1/2, z-1/2'

loop_
_atom_site_label
_atom_site_type_symbol
_atom_site_fract_x
_atom_site_fract_y
_atom_site_fract_z
_atom_site_U_iso_or_equiv
_atom_site_adp_type
_atom_site_occupancy
_atom_site_symmetry_multiplicity
_atom_site_calc_flag
_atom_site_refinement_flags
_atom_site_disorder_assembly
_atom_site_disorder_group
Ir1 Ir 0.386318(11) 0.86042(3) 0.141159(13) 0.02462(11) Uani 1 1 d . . .
Ir2 Ir 0.393524(11) 0.47163(3) 0.867915(14) 0.02885(12) Uani 1 1 d . . .
P1 P 0.40834(7) 0.8957(2) 0.20779(9) 0.0281(6) Uani 1 1 d . . .
P2 P 0.45807(7) 0.5083(2) 0.84555(9) 0.0286(6) Uani 1 1 d . . .
B1 B 0.4092(4) 0.4095(11) 0.2041(5) 0.038(3) Uani 1 1 d . . .
F1 F 0.3968(2) 0.4341(6) 0.1650(2) 0.066(2) Uani 1 1 d . . .
F2 F 0.3763(2) 0.3832(8) 0.2286(2) 0.082(3) Uani 1 1 d . . .
F3 F 0.4327(2) 0.3144(6) 0.2031(3) 0.086(3) Uani 1 1 d . . .
F4 F 0.4297(2) 0.4971(5) 0.2220(2) 0.058(2) Uani 1 1 d . . .
B2 B 0.5441(2) 0.9828(6) 0.1533(2) 0.038(2) Uani 1 1 d DU . .
F5 F 0.52686(18) 0.8996(5) 0.17761(19) 0.0511(17) Uani 1 1 d DU A .
F6A F 0.5456(5) 1.0819(8) 0.1771(4) 0.072(5) Uani 0.528(14) 1 d PDU A 1
F7A F 0.5254(4) 0.9998(13) 0.1177(3) 0.072(5) Uani 0.528(14) 1 d PDU A 1
F8A F 0.5843(3) 0.9522(10) 0.1475(5) 0.064(5) Uani 0.528(14) 1 d PDU A 1
F6B F 0.5586(5) 0.9302(10) 0.1179(4) 0.077(6) Uani 0.472(14) 1 d PDU A 2
F7B F 0.5137(3) 1.0563(11) 0.1395(5) 0.060(5) Uani 0.472(14) 1 d PDU A 2
F8B F 0.5722(4) 1.0428(12) 0.1729(5) 0.076(5) Uani 0.472(14) 1 d PDU A 2
N1 N 0.4107(2) 1.0180(7) 0.1235(3) 0.035(2) Uani 1 1 d . . .
N2 N 0.3763(2) 0.6242(8) 0.8394(3) 0.036(2) Uani 1 1 d . . .
C1 C 0.3551(3) 0.7308(8) 0.1691(3) 0.026(2) Uani 1 1 d . . .
H1 H 0.3712 0.6599 0.1783 0.031 Uiso 1 1 d R . .
C2 C 0.3170(3) 0.7530(7) 0.1790(3) 0.023(2) Uani 1 1 d . . .
C3 C 0.3046(3) 0.8673(8) 0.1689(3) 0.030(2) Uani 1 1 d . . .
H3 H 0.2783 0.8821 0.1755 0.036 Uiso 1 1 d R . .
C4 C 0.3320(3) 0.9372(8) 0.1528(3) 0.027(2) Uani 1 1 d . . .
C5 C 0.2893(3) 0.6700(7) 0.1991(3) 0.023(2) Uani 1 1 d . . .
C6 C 0.2927(3) 0.5522(8) 0.1914(3) 0.032(3) Uani 1 1 d . . .
H6 H 0.3129 0.5242 0.1735 0.038 Uiso 1 1 calc R . .
C7 C 0.2661(3) 0.4775(8) 0.2102(3) 0.032(3) Uani 1 1 d . . .
H7 H 0.2683 0.3982 0.2048 0.039 Uiso 1 1 calc R . .
C8 C 0.2367(3) 0.5154(8) 0.2364(3) 0.033(3) Uani 1 1 d . . .
H8 H 0.2186 0.4629 0.2486 0.039 Uiso 1 1 calc R . .
C9 C 0.2336(3) 0.6311(9) 0.2449(3) 0.035(3) Uani 1 1 d . . .
H9 H 0.2139 0.6583 0.2636 0.042 Uiso 1 1 calc R . .
C10 C 0.2600(3) 0.7066(8) 0.2258(3) 0.027(2) Uani 1 1 d . . .
H10 H 0.2576 0.7858 0.2313 0.032 Uiso 1 1 calc R . .
C11 C 0.3194(3) 1.0537(8) 0.1388(3) 0.032(3) Uani 1 1 d . . .
C12 C 0.3350(3) 1.1510(8) 0.1570(4) 0.035(3) Uani 1 1 d . . .
H12 H 0.3557 1.1443 0.1771 0.042 Uiso 1 1 calc R . .
C13 C 0.3209(4) 1.2573(9) 0.1464(4) 0.052(4) Uani 1 1 d . . .
H13 H 0.3320 1.3235 0.1589 0.062 Uiso 1 1 calc R . .
C14 C 0.2901(4) 1.2673(9) 0.1171(4) 0.051(4) Uani 1 1 d . . .
H14 H 0.2799 1.3405 0.1102 0.062 Uiso 1 1 calc R . .
C15 C 0.2747(3) 1.1737(10) 0.0984(4) 0.049(3) Uani 1 1 d . . .
H15 H 0.2542 1.1812 0.0781 0.059 Uiso 1 1 calc R . .
C16 C 0.2897(3) 1.0633(8) 0.1093(4) 0.039(3) Uani 1 1 d . . .
H16 H 0.2791 0.9970 0.0963 0.047 Uiso 1 1 calc R . .
C17 C 0.3776(3) 0.8618(8) 0.0716(3) 0.032(2) Uani 1 1 d . . .
H17 H 0.3603 0.9374 0.0689 0.039 Uiso 1 1 d R . .
C18 C 0.3559(3) 0.7713(8) 0.0860(3) 0.028(2) Uani 1 1 d . . .
H18 H 0.3303 0.7766 0.0897 0.034 Uiso 1 1 d R . .
C19 C 0.3684(3) 0.6494(8) 0.0832(3) 0.030(2) Uani 1 1 d . . .
H19A H 0.3640 0.6229 0.0544 0.036 Uiso 1 1 calc R . .
H19B H 0.3508 0.6037 0.1014 0.036 Uiso 1 1 calc R . .
C20 C 0.4122(3) 0.6256(9) 0.0953(3) 0.036(3) Uani 1 1 d . . .
H20A H 0.4142 0.5470 0.1063 0.044 Uiso 1 1 calc R . .
H20B H 0.4289 0.6297 0.0701 0.044 Uiso 1 1 calc R . .
C21 C 0.4292(3) 0.7082(8) 0.1277(3) 0.028(2) Uani 1 1 d . . .
H22 H 0.4354 0.6467 0.1516 0.033 Uiso 1 1 d R . .
C22 C 0.4494(3) 0.8056(8) 0.1174(3) 0.027(2) Uani 1 1 d . . .
H22 H 0.4716 0.8443 0.1382 0.032 Uiso 1 1 d R . .
C23 C 0.4548(3) 0.8484(9) 0.0742(3) 0.032(3) Uani 1 1 d . . .
H23A H 0.4755 0.8016 0.0604 0.039 Uiso 1 1 calc R . .
H23B H 0.4648 0.9277 0.0754 0.039 Uiso 1 1 calc R . .
C24 C 0.4163(3) 0.8461(10) 0.0475(4) 0.042(3) Uani 1 1 d . . .
H24A H 0.4181 0.9070 0.0264 0.051 Uiso 1 1 calc R . .
H24B H 0.4150 0.7723 0.0327 0.051 Uiso 1 1 calc R . .
C25 C 0.4242(4) 1.1034(9) 0.1185(4) 0.056(4) Uani 1 1 d . . .
C26 C 0.4406(6) 1.2172(11) 0.1112(6) 0.126(9) Uani 1 1 d . . .
H26A H 0.4307 1.2461 0.0845 0.189 Uiso 1 1 calc R . .
H26B H 0.4699 1.2132 0.1106 0.189 Uiso 1 1 calc R . .
H26C H 0.4321 1.2684 0.1335 0.189 Uiso 1 1 calc R . .
C27 C 0.4399(3) 0.7857(9) 0.2288(3) 0.035(3) Uani 1 1 d . . .
H27A H 0.4480 0.8061 0.2571 0.053 Uiso 1 1 calc R . .
H27B H 0.4638 0.7777 0.2115 0.053 Uiso 1 1 calc R . .
H27C H 0.4253 0.7135 0.2292 0.053 Uiso 1 1 calc R . .
C28 C 0.3699(3) 0.9130(8) 0.2468(3) 0.031(2) Uani 1 1 d . . .
H28A H 0.3532 0.8444 0.2477 0.047 Uiso 1 1 calc R . .
H28B H 0.3533 0.9791 0.2399 0.047 Uiso 1 1 calc R . .
H28C H 0.3825 0.9247 0.2740 0.047 Uiso 1 1 calc R . .
C29 C 0.4387(3) 1.0235(9) 0.2143(4) 0.039(3) Uani 1 1 d . . .
H29A H 0.4226 1.0907 0.2072 0.058 Uiso 1 1 calc R . .
H29B H 0.4620 1.0194 0.1960 0.058 Uiso 1 1 calc R . .
H29C H 0.4477 1.0290 0.2432 0.058 Uiso 1 1 calc R . .
C30 C 0.4214(3) 0.3492(8) 0.9015(4) 0.040(3) Uani 1 1 d . . .
H30 H 0.4268 0.2775 0.8906 0.048 Uiso 1 1 d R . .
C31 C 0.4318(3) 0.3771(8) 0.9415(4) 0.031(2) Uani 1 1 d . . .
C32 C 0.4205(3) 0.4918(8) 0.9532(4) 0.038(3) Uani 1 1 d . . .
H32 H 0.4229 0.5243 0.9808 0.045 Uiso 1 1 d R . .
C33 C 0.4028(3) 0.5569(8) 0.9230(3) 0.031(3) Uani 1 1 d . . .
C34 C 0.4534(3) 0.2989(8) 0.9701(4) 0.032(3) Uani 1 1 d . . .
C35 C 0.4446(3) 0.1824(9) 0.9720(4) 0.047(3) Uani 1 1 d . . .
H35 H 0.4244 0.1504 0.9547 0.057 Uiso 1 1 calc R . .
C36 C 0.4662(4) 0.1133(10) 1.0000(4) 0.054(4) Uani 1 1 d . . .
H36 H 0.4599 0.0345 1.0014 0.065 Uiso 1 1 calc R . .
C37 C 0.4958(4) 0.1547(11) 1.0250(4) 0.057(4) Uani 1 1 d . . .
H37 H 0.5104 0.1065 1.0433 0.068 Uiso 1 1 calc R . .
C38 C 0.5036(4) 0.2682(10) 1.0225(4) 0.050(3) Uani 1 1 d . . .
H38 H 0.5237 0.2999 1.0399 0.060 Uiso 1 1 calc R . .
C39 C 0.4833(4) 0.3389(8) 0.9955(4) 0.042(3) Uani 1 1 d . . .
H39 H 0.4902 0.4174 0.9944 0.050 Uiso 1 1 calc R . .
C40 C 0.3864(3) 0.6703(8) 0.9338(3) 0.030(2) Uani 1 1 d . . .
C41 C 0.4011(3) 0.7725(8) 0.9169(3) 0.032(3) Uani 1 1 d . . .
H41 H 0.4212 0.7691 0.8962 0.038 Uiso 1 1 calc R . .
C42 C 0.3874(3) 0.8767(8) 0.9294(4) 0.042(3) Uani 1 1 d . . .
H42 H 0.3987 0.9445 0.9183 0.050 Uiso 1 1 calc R . .
C43 C 0.3568(4) 0.8830(10) 0.9583(4) 0.047(3) Uani 1 1 d . . .
H43 H 0.3467 0.9551 0.9666 0.056 Uiso 1 1 calc R . .
C44 C 0.3409(3) 0.7843(10) 0.9751(4) 0.042(3) Uani 1 1 d . . .
H44 H 0.3199 0.7884 0.9948 0.050 Uiso 1 1 calc R . .
C45 C 0.3560(3) 0.6793(9) 0.9629(3) 0.037(3) Uani 1 1 d . . .
H45 H 0.3453 0.6119 0.9748 0.044 Uiso 1 1 calc R . .
C46 C 0.3254(3) 0.4692(11) 0.8760(4) 0.044(3) Uani 1 1 d . . .
H46 H 0.3176 0.5253 0.8963 0.053 Uiso 1 1 d R . .
C47 C 0.3409(3) 0.3832(10) 0.8994(4) 0.041(3) Uani 1 1 d . . .
H47 H 0.3397 0.3980 0.9292 0.049 Uiso 1 1 d R . .
C48 C 0.3394(4) 0.2566(10) 0.8884(4) 0.052(3) Uani 1 1 d . . .
H48A H 0.3118 0.2284 0.8926 0.063 Uiso 1 1 calc R . .
H48B H 0.3572 0.2144 0.9076 0.063 Uiso 1 1 calc R . .
C49 C 0.3520(4) 0.2310(10) 0.8437(4) 0.055(4) Uani 1 1 d . . .
H49A H 0.3278 0.2309 0.8259 0.066 Uiso 1 1 calc R . .
H49B H 0.3637 0.1535 0.8427 0.066 Uiso 1 1 calc R . .
C50 C 0.3825(3) 0.3155(10) 0.8253(4) 0.040(3) Uani 1 1 d . . .
H50 H 0.4090 0.3048 0.8242 0.048 Uiso 1 1 d R . .
C51 C 0.3723(3) 0.4084(10) 0.8035(4) 0.037(3) Uani 1 1 d . . .
H51 H 0.3883 0.4514 0.7870 0.045 Uiso 1 1 d R . .
C52 C 0.3298(3) 0.4490(12) 0.7963(4) 0.055(4) Uani 1 1 d . . .
H52A H 0.3170 0.3988 0.7755 0.066 Uiso 1 1 calc R . .
H52B H 0.3307 0.5268 0.7845 0.066 Uiso 1 1 calc R . .
C53 C 0.3036(3) 0.4512(12) 0.8352(4) 0.055(4) Uani 1 1 d . . .
H53A H 0.2836 0.5127 0.8319 0.066 Uiso 1 1 calc R . .
H53B H 0.2889 0.3782 0.8368 0.066 Uiso 1 1 calc R . .
C54 C 0.3694(3) 0.7059(10) 0.8220(3) 0.034(3) Uani 1 1 d . . .
C55 C 0.3632(4) 0.8131(11) 0.7997(5) 0.066(4) Uani 1 1 d . . .
H55A H 0.3866 0.8624 0.8036 0.098 Uiso 1 1 calc R . .
H55B H 0.3394 0.8514 0.8103 0.098 Uiso 1 1 calc R . .
H55C H 0.3596 0.7973 0.7700 0.098 Uiso 1 1 calc R . .
C56 C 0.4629(3) 0.6348(8) 0.8141(4) 0.042(3) Uani 1 1 d . . .
H56A H 0.4902 0.6392 0.8031 0.063 Uiso 1 1 calc R . .
H56B H 0.4575 0.7023 0.8310 0.063 Uiso 1 1 calc R . .
H56C H 0.4437 0.6315 0.7910 0.063 Uiso 1 1 calc R . .
C57 C 0.4789(3) 0.3980(8) 0.8127(3) 0.036(3) Uani 1 1 d . . .
H57A H 0.5066 0.4178 0.8056 0.054 Uiso 1 1 calc R . .
H57B H 0.4629 0.3915 0.7873 0.054 Uiso 1 1 calc R . .
H57C H 0.4786 0.3251 0.8276 0.054 Uiso 1 1 calc R . .
C58 C 0.4961(3) 0.5278(9) 0.8852(3) 0.036(3) Uani 1 1 d . . .
H58A H 0.5223 0.5372 0.8721 0.054 Uiso 1 1 calc R . .
H58B H 0.4967 0.4609 0.9034 0.054 Uiso 1 1 calc R . .
H58C H 0.4899 0.5958 0.9016 0.054 Uiso 1 1 calc R . .
O1 O 0.2478(4) 0.6958(11) 0.9372(5) 0.052(4) Uani 0.50 1 d PDU . .
C59 C 0.2571(4) 0.7861(11) 0.9211(4) 0.041(4) Uani 0.50 1 d PDU . .
C60 C 0.2452(6) 0.8934(12) 0.9401(6) 0.050(5) Uani 0.50 1 d PDU . .
H60A H 0.2445 0.8843 0.9703 0.075 Uiso 0.50 1 calc PR . .
H60B H 0.2186 0.9152 0.9300 0.075 Uiso 0.50 1 calc PR . .
H60C H 0.2646 0.9528 0.9329 0.075 Uiso 0.50 1 calc PR . .
C61 C 0.2819(5) 0.7885(15) 0.8843(5) 0.040(4) Uani 0.50 1 d PDU . .
H61A H 0.3065 0.7451 0.8894 0.059 Uiso 0.50 1 calc PR . .
H61B H 0.2888 0.8676 0.8776 0.059 Uiso 0.50 1 calc PR . .
H61C H 0.2673 0.7545 0.8610 0.059 Uiso 0.50 1 calc PR . .
O2 O 0.3079(7) 0.208(2) -0.0100(8) 0.133(7) Uani 0.50 1 d PDU . .
C62 C 0.3277(7) 0.2747(19) 0.0104(7) 0.129(8) Uani 0.50 1 d PDU . .
C63 C 0.3158(10) 0.3936(19) 0.0131(11) 0.130(8) Uani 0.50 1 d PDU . .
H63A H 0.3092 0.4219 -0.0147 0.195 Uiso 0.50 1 calc PR . .
H63B H 0.3380 0.4386 0.0246 0.195 Uiso 0.50 1 calc PR . .
H63C H 0.2924 0.4006 0.0310 0.195 Uiso 0.50 1 calc PR . .
C64 C 0.3620(8) 0.235(3) 0.0340(11) 0.140(9) Uani 0.50 1 d PDU . .
H64A H 0.3552 0.1643 0.0482 0.210 Uiso 0.50 1 calc PR . .
H64B H 0.3695 0.2933 0.0545 0.210 Uiso 0.50 1 calc PR . .
H64C H 0.3845 0.2222 0.0152 0.210 Uiso 0.50 1 calc PR . .

loop_
_atom_site_aniso_label
_atom_site_aniso_U_11
_atom_site_aniso_U_22
_atom_site_aniso_U_33
_atom_site_aniso_U_23
_atom_site_aniso_U_13
_atom_site_aniso_U_12
Ir1 0.01689(18) 0.01894(18) 0.0382(2) -0.00107(18) 0.01515(16) -0.00229(15)
Ir2 0.0191(2) 0.0264(2) 0.0412(3) -0.0042(2) 0.01290(17) -0.00090(16)
P1 0.0192(13) 0.0215(13) 0.0438(17) -0.0024(12) 0.0168(12) 0.0001(10)
P2 0.0192(13) 0.0217(13) 0.0451(17) -0.0029(12) 0.0144(12) -0.0005(10)
B1 0.035(7) 0.025(6) 0.053(9) -0.002(6) 0.014(7) -0.003(5)
F1 0.101(6) 0.046(4) 0.052(5) 0.010(4) -0.003(4) -0.010(4)
F2 0.064(5) 0.118(7) 0.065(5) -0.015(5) 0.037(4) -0.035(5)
F3 0.070(5) 0.055(5) 0.133(8) -0.037(5) -0.037(5) 0.035(4)
F4 0.057(4) 0.040(4) 0.076(5) -0.009(4) 0.021(4) -0.020(3)
B2 0.034(5) 0.028(5) 0.051(6) 0.001(4) 0.002(4) -0.004(4)
F5 0.050(4) 0.038(3) 0.066(4) 0.014(3) 0.003(3) -0.014(3)
F6A 0.080(11) 0.037(5) 0.098(10) -0.022(6) 0.010(9) -0.016(7)
F7A 0.058(9) 0.100(12) 0.059(7) 0.027(6) -0.017(7) -0.034(8)
F8A 0.040(5) 0.050(8) 0.102(12) 0.022(8) 0.015(6) 0.006(6)
F6B 0.112(14) 0.039(9) 0.080(9) -0.008(7) 0.044(9) 0.004(8)
F7B 0.043(7) 0.076(10) 0.061(11) 0.036(8) 0.017(6) 0.017(6)
F8B 0.062(10) 0.073(12) 0.094(11) 0.009(8) -0.021(9) -0.041(8)
N1 0.030(5) 0.029(5) 0.045(6) -0.011(4) 0.031(4) -0.006(4)
N2 0.015(4) 0.054(6) 0.039(6) 0.000(5) 0.001(4) 0.006(4)
C1 0.016(5) 0.029(5) 0.034(6) -0.001(5) 0.008(4) -0.001(4)
C2 0.024(5) 0.015(4) 0.031(6) -0.008(4) 0.012(4) -0.005(4)
C3 0.020(5) 0.027(5) 0.042(6) -0.002(5) 0.015(5) 0.003(4)
C4 0.020(5) 0.019(5) 0.044(7) 0.006(5) 0.017(5) 0.001(4)
C5 0.017(5) 0.019(5) 0.032(6) 0.000(4) 0.005(4) -0.001(4)
C6 0.027(5) 0.023(5) 0.045(7) -0.004(5) 0.019(5) -0.003(4)
C7 0.028(5) 0.013(5) 0.057(7) 0.003(5) 0.012(5) 0.001(4)
C8 0.022(5) 0.019(5) 0.057(7) 0.008(5) 0.015(5) -0.003(4)
C9 0.021(5) 0.034(6) 0.051(7) 0.003(5) 0.019(5) 0.008(4)
C10 0.020(5) 0.024(5) 0.037(6) 0.002(5) 0.010(4) 0.002(4)
C11 0.024(5) 0.025(5) 0.046(7) 0.005(5) 0.024(5) 0.000(4)
C12 0.030(5) 0.018(5) 0.056(7) 0.009(5) 0.025(5) 0.001(4)
C13 0.048(8) 0.025(6) 0.083(10) 0.011(6) 0.030(7) 0.005(5)
C14 0.052(8) 0.015(6) 0.088(10) 0.024(6) 0.040(7) 0.009(5)
C15 0.040(7) 0.041(7) 0.065(9) 0.020(6) 0.011(6) 0.005(5)
C16 0.031(6) 0.022(5) 0.064(8) 0.006(5) 0.023(6) -0.001(4)
C17 0.034(6) 0.017(5) 0.046(7) 0.000(5) 0.014(5) 0.006(4)
C18 0.024(5) 0.028(5) 0.032(6) -0.001(5) 0.015(5) -0.002(4)
C19 0.016(5) 0.031(5) 0.045(7) -0.005(5) 0.015(4) 0.003(4)
C20 0.027(5) 0.039(6) 0.043(7) -0.006(5) 0.016(5) 0.018(5)
C21 0.013(5) 0.026(5) 0.044(7) 0.002(5) 0.016(4) 0.009(4)
C22 0.010(4) 0.033(5) 0.038(6) -0.008(5) 0.010(4) -0.001(4)
C23 0.016(5) 0.046(7) 0.034(6) -0.007(5) 0.011(4) -0.015(4)
C24 0.021(5) 0.062(8) 0.044(7) 0.008(6) 0.004(5) -0.004(5)
C25 0.065(8) 0.025(6) 0.080(10) -0.009(6) 0.059(8) -0.009(6)
C26 0.194(19) 0.035(8) 0.150(17) -0.050(9) 0.138(15) -0.064(10)
C27 0.030(6) 0.036(6) 0.040(7) -0.001(5) 0.013(5) 0.004(5)
C28 0.029(5) 0.030(5) 0.035(6) -0.004(5) 0.014(5) 0.006(4)
C29 0.034(6) 0.031(6) 0.052(7) -0.014(6) 0.017(5) -0.009(5)
C30 0.034(6) 0.021(5) 0.064(8) -0.012(6) 0.022(6) -0.010(4)
C31 0.023(5) 0.021(5) 0.050(7) -0.002(5) 0.012(5) 0.002(4)
C32 0.034(6) 0.025(6) 0.055(8) -0.004(5) 0.013(6) 0.003(5)
C33 0.026(5) 0.020(5) 0.048(7) -0.003(5) 0.017(5) -0.016(4)
C34 0.025(5) 0.016(5) 0.055(7) 0.002(5) 0.024(5) 0.001(4)
C35 0.032(6) 0.028(6) 0.083(10) 0.013(6) 0.030(6) 0.005(5)
C36 0.053(8) 0.025(6) 0.085(11) 0.019(7) 0.046(8) 0.014(6)
C37 0.072(10) 0.040(8) 0.058(9) 0.011(6) 0.040(8) 0.032(7)
C38 0.062(8) 0.047(8) 0.039(7) -0.006(6) 0.014(6) 0.023(6)
C39 0.062(8) 0.014(5) 0.048(7) 0.001(5) 0.014(6) 0.007(5)
C40 0.026(5) 0.018(5) 0.047(7) -0.002(5) 0.009(5) 0.003(4)
C41 0.033(6) 0.021(5) 0.042(7) 0.007(5) 0.008(5) -0.007(4)
C42 0.057(8) 0.010(5) 0.057(8) -0.007(5) -0.001(6) 0.004(5)
C43 0.051(8) 0.034(7) 0.056(8) -0.015(6) -0.003(6) 0.021(6)
C44 0.034(6) 0.051(8) 0.039(7) -0.006(6) 0.012(5) 0.006(5)
C45 0.030(6) 0.044(7) 0.036(7) -0.005(5) 0.005(5) 0.013(5)
C46 0.028(6) 0.064(8) 0.042(7) -0.015(7) 0.022(5) -0.002(6)
C47 0.021(5) 0.052(8) 0.050(8) -0.021(6) 0.022(5) -0.013(5)
C48 0.054(8) 0.051(8) 0.052(8) -0.020(7) 0.020(6) -0.025(6)
C49 0.067(9) 0.040(7) 0.057(8) -0.008(6) 0.039(7) -0.019(6)
C50 0.028(6) 0.043(7) 0.050(7) -0.025(6) 0.012(5) -0.024(5)
C51 0.025(6) 0.044(7) 0.043(7) -0.007(6) 0.008(5) -0.011(5)
C52 0.032(7) 0.086(10) 0.048(8) -0.014(7) 0.014(6) -0.023(6)
C53 0.028(6) 0.092(11) 0.047(8) -0.005(8) 0.011(6) -0.009(6)
C54 0.023(5) 0.045(7) 0.035(7) 0.007(6) 0.000(5) 0.010(5)
C55 0.054(9) 0.061(9) 0.082(11) 0.029(8) -0.010(8) 0.003(7)
C56 0.032(6) 0.026(6) 0.067(8) 0.005(6) 0.018(6) -0.002(5)
C57 0.032(6) 0.027(5) 0.049(7) -0.008(5) 0.021(5) 0.005(4)
C58 0.016(5) 0.037(6) 0.055(7) -0.003(6) 0.009(5) -0.004(4)
O1 0.034(7) 0.052(6) 0.069(8) -0.001(6) -0.011(6) -0.002(6)
C59 0.020(7) 0.048(6) 0.054(8) -0.003(6) -0.022(6) 0.001(6)
C60 0.028(8) 0.052(6) 0.069(9) -0.002(7) -0.003(7) 0.004(7)
C61 0.034(8) 0.041(8) 0.044(7) 0.001(6) -0.025(6) 0.010(6)
O2 0.144(10) 0.134(9) 0.123(10) 0.016(8) 0.027(7) -0.001(8)
C62 0.134(10) 0.138(9) 0.116(10) 0.016(7) 0.031(6) 0.000(6)
C63 0.139(12) 0.138(9) 0.112(12) 0.012(8) 0.027(9) -0.001(8)
C64 0.134(11) 0.154(12) 0.131(12) 0.012(9) 0.028(8) 0.008(8)

loop_
_geom_bond_atom_site_label_1
_geom_bond_atom_site_label_2
_geom_bond_distance
_geom_bond_site_symmetry_2
_geom_bond_publ_flag
Ir1 C1 2.053(9) . ?
Ir1 C4 2.061(9) . ?
Ir1 N1 2.100(8) . ?
Ir1 C17 2.260(11) . ?
Ir1 C18 2.296(10) . ?
Ir1 P1 2.305(3) . ?
Ir1 C21 2.332(9) . ?
Ir1 C22 2.336(8) . ?
Ir2 C30 2.025(12) . ?
Ir2 C33 2.061(11) . ?
Ir2 N2 2.093(9) . ?
Ir2 C47 2.283(10) . ?
Ir2 C46 2.293(10) . ?
Ir2 C51 2.316(11) . ?
Ir2 P2 2.317(2) . ?
Ir2 C50 2.319(10) . ?
P1 C27 1.798(10) . ?
P1 C28 1.813(9) . ?
P1 C29 1.821(10) . ?
P2 C56 1.806(10) . ?
P2 C57 1.813(9) . ?
P2 C58 1.813(10) . ?
B1 F1 1.357(15) . ?
B1 F4 1.362(14) . ?
B1 F3 1.364(14) . ?
B1 F2 1.392(13) . ?
B2 F7A 1.321(8) . ?
B2 F8B 1.329(9) . ?
B2 F5 1.379(8) . ?
B2 F6B 1.388(9) . ?
B2 F6A 1.394(8) . ?
B2 F8A 1.404(8) . ?
B2 F7B 1.405(8) . ?
N1 C25 1.111(12) . ?
N2 C54 1.133(12) . ?
C1 C2 1.339(12) . ?
C1 H1 1.0337 . ?
C2 C3 1.442(12) . ?
C2 C5 1.494(12) . ?
C3 C4 1.337(12) . ?
C3 H3 0.9207 . ?
C4 C11 1.500(13) . ?
C5 C10 1.375(12) . ?
C5 C6 1.409(12) . ?
C6 C7 1.390(12) . ?
C6 H6 0.9500 . ?
C7 C8 1.371(13) . ?
C7 H7 0.9500 . ?
C8 C9 1.389(13) . ?
C8 H8 0.9500 . ?
C9 C10 1.395(13) . ?
C9 H9 0.9500 . ?
C10 H10 0.9500 . ?
C11 C16 1.376(15) . ?
C11 C12 1.384(14) . ?
C12 C13 1.376(14) . ?
C12 H12 0.9500 . ?
C13 C14 1.398(18) . ?
C13 H13 0.9500 . ?
C14 C15 1.353(16) . ?
C14 H14 0.9500 . ?
C15 C16 1.432(14) . ?
C15 H15 0.9500 . ?
C16 H16 0.9500 . ?
C17 C18 1.368(12) . ?
C17 C24 1.523(13) . ?
C17 H17 1.0610 . ?
C18 C19 1.493(12) . ?
C18 H18 0.8669 . ?
C19 C20 1.540(13) . ?
C19 H19A 0.9900 . ?
C19 H19B 0.9900 . ?
C20 C21 1.530(14) . ?
C20 H20A 0.9900 . ?
C20 H20B 0.9900 . ?
C21 C22 1.370(13) . ?
C21 H22 1.0763 . ?
C22 C23 1.493(13) . ?
C22 H22 1.0940 . ?
C23 C24 1.543(13) . ?
C23 H23A 0.9900 . ?
C23 H23B 0.9900 . ?
C24 H24A 0.9900 . ?
C24 H24B 0.9900 . ?
C25 C26 1.462(15) . ?
C26 H26A 0.9800 . ?
C26 H26B 0.9800 . ?
C26 H26C 0.9800 . ?
C27 H27A 0.9800 . ?
C27 H27B 0.9800 . ?
C27 H27C 0.9800 . ?
C28 H28A 0.9800 . ?
C28 H28B 0.9800 . ?
C28 H28C 0.9800 . ?
C29 H29A 0.9800 . ?
C29 H29B 0.9800 . ?
C29 H29C 0.9800 . ?
C30 C31 1.371(15) . ?
C30 H30 0.9300 . ?
C31 C32 1.449(13) . ?
C31 C34 1.487(14) . ?
C32 C33 1.371(15) . ?
C32 H32 0.9696 . ?
C33 C40 1.482(13) . ?
C34 C39 1.371(15) . ?
C34 C35 1.401(13) . ?
C35 C36 1.409(17) . ?
C35 H35 0.9500 . ?
C36 C37 1.363(18) . ?
C36 H36 0.9500 . ?
C37 C38 1.359(17) . ?
C37 H37 0.9500 . ?
C38 C39 1.378(15) . ?
C38 H38 0.9500 . ?
C39 H39 0.9500 . ?
C40 C45 1.389(13) . ?
C40 C41 1.408(13) . ?
C41 C42 1.368(13) . ?
C41 H41 0.9500 . ?
C42 C43 1.387(16) . ?
C42 H42 0.9500 . ?
C43 C44 1.385(16) . ?
C43 H43 0.9500 . ?
C44 C45 1.389(14) . ?
C44 H44 0.9500 . ?
C45 H45 0.9500 . ?
C46 C47 1.359(16) . ?
C46 C53 1.515(16) . ?
C46 H46 0.9645 . ?
C47 C48 1.528(15) . ?
C47 H47 0.9800 . ?
C48 C49 1.535(15) . ?
C48 H48A 0.9900 . ?
C48 H48B 0.9900 . ?
C49 C50 1.542(14) . ?
C49 H49A 0.9900 . ?
C49 H49B 0.9900 . ?
C50 C51 1.341(15) . ?
C50 H50 0.8941 . ?
C51 C52 1.513(15) . ?
C51 H51 0.9095 . ?
C52 C53 1.532(15) . ?
C52 H52A 0.9900 . ?
C52 H52B 0.9900 . ?
C53 H53A 0.9900 . ?
C53 H53B 0.9900 . ?
C54 C55 1.464(15) . ?
C55 H55A 0.9800 . ?
C55 H55B 0.9800 . ?
C55 H55C 0.9800 . ?
C56 H56A 0.9800 . ?
C56 H56B 0.9800 . ?
C56 H56C 0.9800 . ?
C57 H57A 0.9800 . ?
C57 H57B 0.9800 . ?
C57 H57C 0.9800 . ?
C58 H58A 0.9800 . ?
C58 H58B 0.9800 . ?
C58 H58C 0.9800 . ?
O1 C59 1.221(8) . ?
C59 C61 1.452(9) . ?
C59 C60 1.456(9) . ?
C60 H60A 0.9800 . ?
C60 H60B 0.9800 . ?
C60 H60C 0.9800 . ?
C61 H61A 0.9800 . ?
C61 H61B 0.9800 . ?
C61 H61C 0.9800 . ?
O2 C62 1.218(9) . ?
C62 C64 1.446(9) . ?
C62 C63 1.454(9) . ?
C63 H63A 0.9800 . ?
C63 H63B 0.9800 . ?
C63 H63C 0.9800 . ?
C64 H64A 0.9800 . ?
C64 H64B 0.9800 . ?
C64 H64C 0.9800 . ?
